data_1514220
loop_
_publ_author_name
'Pascual-Escudero, Ana'
'Gonz\'alez-Esguevillas, Mar\'ia'
'Padilla, Silvia'
'Adrio, Javier'
'Carretero, Juan C'

_publ_section_title
;
 Enantioselective Synthesis of \a-Heteroarylpyrrolidines by
 Copper-Catalyzed 1,3-Dipolar Cycloaddition of \a-Silylimines.
;
_journal_issue 8
_journal_name_full 'Organic letters'
_journal_page_first 2228
_journal_page_last 2231
_journal_paper_doi 10.1021/ol5007373
_journal_volume 16
_journal_year 2014
_chemical_absolute_configuration rmad
_chemical_formula_sum 'C17 H17 Br N2 O4 S'
_chemical_formula_weight 425.30
_chemical_name_common APE3
_space_group_crystal_system monoclinic
_space_group_IT_number 4
_space_group_name_Hall 'P 2yb'
_space_group_name_H-M_alt 'P 1 21 1'
_symmetry_space_group_name_Hall 'P 2yb'
_symmetry_space_group_name_H-M 'P 1 21 1'
_atom_sites_solution_hydrogens geom
_atom_sites_solution_primary direct
_atom_sites_solution_secondary difmap
_cell_angle_alpha 90
_cell_angle_beta 112.067(2)
_cell_angle_gamma 90
_cell_formula_units_Z 2
_cell_length_a 12.6698(6)
_cell_length_b 5.9884(4)
_cell_length_c 12.7916(8)
_cell_measurement_reflns_used 7255
_cell_measurement_temperature 296.(2)
_cell_measurement_theta_max 25.2067
_cell_measurement_theta_min 3.2159
_cell_volume 899.43(9)
_computing_cell_refinement 'SAINT V7.68A (Bruker AXS, 2009)'
_computing_data_collection 'Bruker Instrument Service v2010.9.0.0'
_computing_data_reduction 'SAINT V7.68A (Bruker AXS, 2009)'
_computing_structure_refinement 'SHELXL-97 (Sheldrick, 2008)'
_computing_structure_solution 'SHELXS-97 (Sheldrick, 2008)'
_diffrn_ambient_temperature 296.(2)
_diffrn_detector_area_resol_mean 8.3333
_diffrn_measured_fraction_theta_full 0.971
_diffrn_measured_fraction_theta_max 0.971
_diffrn_radiation_wavelength 0.71073
_diffrn_reflns_av_R_equivalents 0.0277
_diffrn_reflns_av_sigmaI/netI 0.0219
_diffrn_reflns_limit_h_max 14
_diffrn_reflns_limit_h_min -13
_diffrn_reflns_limit_k_max 7
_diffrn_reflns_limit_k_min -7
_diffrn_reflns_limit_l_max 15
_diffrn_reflns_limit_l_min -15
_diffrn_reflns_number 14235
_diffrn_reflns_theta_full 25.38
_diffrn_reflns_theta_max 25.38
_diffrn_reflns_theta_min 1.72
_exptl_absorpt_coefficient_mu 2.425
_exptl_absorpt_correction_T_max 0.85
_exptl_absorpt_correction_T_min 0.68
_exptl_absorpt_correction_type multi-scan
_exptl_absorpt_process_details sadabs
_exptl_crystal_colour 'clear colourless'
_exptl_crystal_density_diffrn 1.570
_exptl_crystal_density_method 'not measured'
_exptl_crystal_description needle
_exptl_crystal_F_000 432
_exptl_crystal_size_max 0.300
_exptl_crystal_size_mid 0.080
_exptl_crystal_size_min 0.070
_refine_diff_density_max 0.372
_refine_diff_density_min -0.435
_refine_ls_abs_structure_details 'Flack H D (1983), Acta Cryst. A39, 876-881'
_refine_ls_abs_structure_Flack -0.012(9)
_refine_ls_extinction_method none
_refine_ls_goodness_of_fit_ref 1.184
_refine_ls_hydrogen_treatment refxyz
_refine_ls_matrix_type full
_refine_ls_number_parameters 227
_refine_ls_number_reflns 3208
_refine_ls_number_restraints 1
_refine_ls_restrained_S_all 1.184
_refine_ls_R_factor_all 0.0335
_refine_ls_R_factor_gt 0.0277
_refine_ls_shift/su_max 0.004
_refine_ls_shift/su_mean 0.000
_refine_ls_structure_factor_coef Fsqd
_refine_ls_weighting_details 'calc w=1/[\s^2^(Fo^2^)+(0.0598P)^2^+0.1474P] where P=(Fo^2^+2Fc^2^)/3'
_refine_ls_weighting_scheme calc
_refine_ls_wR_factor_gt 0.0768
_refine_ls_wR_factor_ref 0.1000
_reflns_number_gt 2961
_reflns_number_total 3208
_reflns_threshold_expression >2sigma(I)
_cod_data_source_file ol5007373_si_002.cif
_cod_data_source_block I
_cod_depositor_comments
;Adding full bibliography for
 ./tmp-cod-update-bibliographies-8800/cifs/1514220.cif.
;
_cod_database_code 1514220

loop_
_space_group_symop_operation_xyz
'x, y, z'
'-x, y+1/2, -z'

loop_
_atom_site_type_symbol
_atom_site_label
_atom_site_fract_x
_atom_site_fract_y
_atom_site_fract_z
_atom_site_U_iso_or_equiv
_atom_site_adp_type
_atom_site_calc_flag
_atom_site_refinement_flags
_atom_site_occupancy
Br Br1 -0.28385(3) 0.58697(9) 0.29556(4) 0.06607(18) Uani d . 1
C C1 -0.0575(4) 0.5051(7) 0.3108(4) 0.0524(10) Uani d . 1
H H1 -0.0876 0.369 0.2782 0.063 Uiso calc R 1
C C2 -0.1294(3) 0.6603(7) 0.3288(3) 0.0445(9) Uani d . 1
C C3 -0.0881(4) 0.8624(7) 0.3743(3) 0.0508(10) Uani d . 1
H H3 -0.1354 0.9696 0.3864 0.061 Uiso calc R 1
C C4 0.0272(3) 0.9031(7) 0.4021(3) 0.0449(8) Uani d . 1
H H4 0.0583 1.0403 0.4321 0.054 Uiso calc R 1
C C5 0.0954(3) 0.7383(6) 0.3850(3) 0.0366(8) Uani d . 1
C C6 0.2217(3) 0.7723(6) 0.4179(3) 0.0357(7) Uani d . 1
H H6 0.2416 0.9263 0.4437 0.043 Uiso calc R 1
C C7 0.2617(3) 0.7221(5) 0.3185(3) 0.0318(7) Uani d . 1
H H7 0.3314 0.8074 0.3309 0.038 Uiso calc R 1
C C8 0.1742(3) 0.7856(6) 0.2051(3) 0.0375(8) Uani d . 1
C C9 0.0568(4) 1.0823(8) 0.1045(4) 0.0731(14) Uani d . 1
H H9A 0.0784 1.0644 0.0406 0.11 Uiso calc R 1
H H9B 0.0434 1.2375 0.1138 0.11 Uiso calc R 1
H H9C -0.0115 0.9989 0.0925 0.11 Uiso calc R 1
C C10 0.2918(3) 0.4743(5) 0.3318(3) 0.0327(7) Uani d . 1
H H10 0.2279 0.3882 0.2795 0.039 Uiso calc R 1
C C11 0.3064(3) 0.4165(7) 0.4548(3) 0.0454(8) Uani d . 1
H H11A 0.252 0.3026 0.455 0.055 Uiso calc R 1
H H11B 0.3825 0.3602 0.4961 0.055 Uiso calc R 1
C C12 0.3863(3) 0.4815(6) 0.1656(3) 0.0457(9) Uani d . 1
C C13 0.4192(4) 0.6866(7) 0.1391(4) 0.0575(11) Uani d . 1
H H13 0.4584 0.7885 0.1951 0.069 Uiso calc R 1
C C14 0.3912(5) 0.7357(10) 0.0244(5) 0.0822(18) Uani d . 1
H H14 0.4129 0.8715 0.0034 0.099 Uiso calc R 1
C C15 0.3321(6) 0.5846(14) -0.0564(5) 0.0920(18) Uani d . 1
H H15 0.3128 0.6197 -0.1322 0.11 Uiso calc R 1
C C16 0.3016(6) 0.3864(13) -0.0279(5) 0.0893(18) Uani d . 1
H H16 0.2615 0.2857 -0.0841 0.107 Uiso calc R 1
C C17 0.3289(4) 0.3303(8) 0.0834(4) 0.0634(13) Uani d . 1
H H17 0.3086 0.1915 0.1027 0.076 Uiso calc R 1
N N1 0.0532(3) 0.5422(5) 0.3383(3) 0.0495(8) Uani d . 1
N N2 0.2873(3) 0.6180(5) 0.5071(2) 0.0421(7) Uani d . 1
H H2 0.3105 0.643 0.5784 0.051 Uiso calc R 1
O O1 0.1474(2) 1.0011(4) 0.2050(2) 0.0521(7) Uani d . 1
O O2 0.1318(3) 0.6649(5) 0.1263(2) 0.0630(9) Uani d . 1
O O3 0.5099(2) 0.5454(5) 0.3787(2) 0.0558(7) Uani d . 1
O O4 0.4336(3) 0.1692(4) 0.3186(3) 0.0530(7) Uani d . 1
S S1 0.41752(7) 0.40721(15) 0.30826(7) 0.0381(2) Uani d . 1

loop_
_atom_site_aniso_label
_atom_site_aniso_U_11
_atom_site_aniso_U_22
_atom_site_aniso_U_33
_atom_site_aniso_U_12
_atom_site_aniso_U_13
_atom_site_aniso_U_23
Br1 0.0361(2) 0.0982(4) 0.0681(3) -0.0022(2) 0.02437(18) 0.0135(3)
C1 0.043(2) 0.045(2) 0.067(3) -0.0085(17) 0.0168(19) -0.0073(18)
C2 0.033(2) 0.065(2) 0.0369(18) 0.0009(16) 0.0146(15) 0.0102(16)
C3 0.054(3) 0.053(2) 0.051(2) 0.0148(19) 0.0269(19) 0.0017(18)
C4 0.043(2) 0.0393(17) 0.052(2) 0.0007(18) 0.0180(16) -0.0074(17)
C5 0.039(2) 0.0352(18) 0.0349(17) 0.0021(15) 0.0124(14) 0.0001(14)
C6 0.036(2) 0.0276(15) 0.0385(17) -0.0034(14) 0.0088(14) -0.0060(14)
C7 0.0208(17) 0.0296(16) 0.0405(18) -0.0043(13) 0.0065(13) -0.0011(13)
C8 0.036(2) 0.0323(18) 0.0399(18) 0.0024(15) 0.0088(15) 0.0043(15)
C9 0.068(3) 0.047(2) 0.068(3) 0.007(2) -0.016(2) 0.017(2)
C10 0.0193(16) 0.0312(16) 0.0440(19) -0.0005(12) 0.0077(13) 0.0004(13)
C11 0.039(2) 0.0425(19) 0.055(2) 0.0077(17) 0.0176(16) 0.0128(18)
C12 0.046(2) 0.0453(19) 0.050(2) 0.0090(16) 0.0222(18) -0.0001(16)
C13 0.052(3) 0.051(2) 0.074(3) 0.0046(19) 0.028(2) 0.009(2)
C14 0.093(4) 0.073(3) 0.102(5) 0.020(3) 0.060(4) 0.034(3)
C15 0.121(5) 0.102(4) 0.066(3) 0.027(5) 0.050(3) 0.016(4)
C16 0.105(5) 0.105(5) 0.060(3) 0.006(4) 0.033(3) -0.018(3)
C17 0.072(3) 0.063(3) 0.057(3) 0.000(2) 0.025(2) -0.012(2)
N1 0.0358(17) 0.0388(19) 0.073(2) -0.0057(13) 0.0190(15) -0.0138(15)
N2 0.0418(17) 0.0434(17) 0.0347(14) -0.0008(14) 0.0070(12) 0.0003(14)
O1 0.0541(17) 0.0287(12) 0.0503(15) 0.0043(11) -0.0069(12) 0.0064(11)
O2 0.065(2) 0.0505(17) 0.0466(15) 0.0078(14) -0.0097(14) -0.0087(13)
O3 0.0259(13) 0.067(2) 0.0667(17) -0.0091(13) 0.0085(11) -0.0150(15)
O4 0.0532(18) 0.0393(14) 0.0661(18) 0.0144(12) 0.0219(14) 0.0056(12)
S1 0.0280(4) 0.0352(4) 0.0472(5) 0.0031(4) 0.0098(3) -0.0015(4)

loop_
_atom_type_symbol
_atom_type_description
_atom_type_scat_dispersion_real
_atom_type_scat_dispersion_imag
_atom_type_scat_source
C C 0.0033 0.0016 'International Tables Vol C Tables 4.2.6.8 and 6.1.1.4'
H H 0.0000 0.0000 'International Tables Vol C Tables 4.2.6.8 and 6.1.1.4'
N N 0.0061 0.0033 'International Tables Vol C Tables 4.2.6.8 and 6.1.1.4'
O O 0.0106 0.0060 'International Tables Vol C Tables 4.2.6.8 and 6.1.1.4'
S S 0.1246 0.1234 'International Tables Vol C Tables 4.2.6.8 and 6.1.1.4'
Br Br -0.2901 2.4595 'International Tables Vol C Tables 4.2.6.8 and 6.1.1.4'

loop_
_geom_angle_atom_site_label_1
_geom_angle_atom_site_label_2
_geom_angle_atom_site_label_3
_geom_angle
N1 C1 C2 122.7(4)
N1 C1 H1 118.7
C2 C1 H1 118.7
C3 C2 C1 119.9(4)
C3 C2 Br1 120.2(3)
C1 C2 Br1 119.9(3)
C2 C3 C4 117.7(4)
C2 C3 H3 121.1
C4 C3 H3 121.1
C3 C4 C5 119.6(4)
C3 C4 H4 120.2
C5 C4 H4 120.2
N1 C5 C4 122.0(3)
N1 C5 C6 116.6(3)
C4 C5 C6 121.4(3)
N2 C6 C5 111.4(3)
N2 C6 C7 104.5(3)
C5 C6 C7 112.4(3)
N2 C6 H6 109.5
C5 C6 H6 109.5
C7 C6 H6 109.5
C8 C7 C10 114.6(3)
C8 C7 C6 112.9(3)
C10 C7 C6 103.9(3)
C8 C7 H7 108.4
C10 C7 H7 108.4
C6 C7 H7 108.4
O2 C8 O1 123.5(3)
O2 C8 C7 126.6(3)
O1 C8 C7 109.9(3)
O1 C9 H9A 109.5
O1 C9 H9B 109.5
H9A C9 H9B 109.5
O1 C9 H9C 109.5
H9A C9 H9C 109.5
H9B C9 H9C 109.5
C7 C10 C11 105.0(3)
C7 C10 S1 113.8(3)
C11 C10 S1 110.4(2)
C7 C10 H10 109.2
C11 C10 H10 109.2
S1 C10 H10 109.2
N2 C11 C10 107.8(3)
N2 C11 H11A 110.1
C10 C11 H11A 110.1
N2 C11 H11B 110.1
C10 C11 H11B 110.1
H11A C11 H11B 108.5
C17 C12 C13 121.5(4)
C17 C12 S1 118.2(3)
C13 C12 S1 120.3(3)
C12 C13 C14 117.5(5)
C12 C13 H13 121.3
C14 C13 H13 121.3
C15 C14 C13 120.2(5)
C15 C14 H14 119.9
C13 C14 H14 119.9
C16 C15 C14 120.8(5)
C16 C15 H15 119.6
C14 C15 H15 119.6
C15 C16 C17 120.8(6)
C15 C16 H16 119.6
C17 C16 H16 119.6
C16 C17 C12 119.1(5)
C16 C17 H17 120.4
C12 C17 H17 120.4
C1 N1 C5 118.0(3)
C11 N2 C6 108.2(3)
C11 N2 H2 125.9
C6 N2 H2 125.9
C8 O1 C9 116.3(3)
O3 S1 O4 117.27(19)
O3 S1 C12 108.34(19)
O4 S1 C12 108.20(18)
O3 S1 C10 109.50(17)
O4 S1 C10 108.28(17)
C12 S1 C10 104.51(17)

loop_
_geom_bond_atom_site_label_1
_geom_bond_atom_site_label_2
_geom_bond_distance
Br1 C2 1.891(4)
C1 N1 1.331(5)
C1 C2 1.380(6)
C1 H1 0.93
C2 C3 1.359(6)
C3 C4 1.389(6)
C3 H3 0.93
C4 C5 1.382(5)
C4 H4 0.93
C5 N1 1.334(5)
C5 C6 1.508(5)
C6 N2 1.461(5)
C6 C7 1.564(5)
C6 H6 0.98
C7 C8 1.506(5)
C7 C10 1.526(4)
C7 H7 0.98
C8 O2 1.192(5)
C8 O1 1.334(4)
C9 O1 1.448(4)
C9 H9A 0.96
C9 H9B 0.96
C9 H9C 0.96
C10 C11 1.553(5)
C10 S1 1.775(4)
C10 H10 0.98
C11 N2 1.443(5)
C11 H11A 0.97
C11 H11B 0.97
C12 C17 1.371(6)
C12 C13 1.379(6)
C12 S1 1.773(4)
C13 C14 1.405(7)
C13 H13 0.93
C14 C15 1.366(10)
C14 H14 0.93
C15 C16 1.340(11)
C15 H15 0.93
C16 C17 1.374(8)
C16 H16 0.93
C17 H17 0.93
N2 H2 0.86
O3 S1 1.440(3)
O4 S1 1.439(3)
